data_4000978
loop_
_publ_author_name
'Fragal\`a, Maria E.'
'Toro, Roberta G.'
'Rossi, Patrizia'
'Dapporto, Paolo'
'Malandrino, Graziella'

_publ_section_title
;
 Synthesis, Characterization, and Mass Transport Properties of a
 Self-Generating Single-Source Magnesium Precursor for MOCVD of MgF2Films
;
_journal_issue 10
_journal_name_full 'Chemistry of Materials'
_journal_page_first 2062
_journal_paper_doi 10.1021/cm802923w
_journal_volume 21
_journal_year 2009
_chemical_formula_moiety '(C5 H1 O2 F6 -1)2, (Mg +2), (C6 H14 O3)2'
_chemical_formula_sum 'C22 H34 F12 Mg O12'
_chemical_formula_weight 742.80
_chemical_name_systematic
;
 ?
;
_space_group_IT_number 2
_symmetry_cell_setting triclinic
_symmetry_space_group_name_Hall '-P 1'
_symmetry_space_group_name_H-M 'P -1'
_atom_sites_solution_hydrogens geom
_atom_sites_solution_primary direct
_atom_sites_solution_secondary difmap
_audit_creation_method SHELXL-97
_cell_angle_alpha 110.44(5)
_cell_angle_beta 108.64(4)
_cell_angle_gamma 97.06(3)
_cell_formula_units_Z 1
_cell_length_a 8.952(3)
_cell_length_b 9.036(3)
_cell_length_c 11.98(1)
_cell_measurement_temperature 200
_cell_volume 829.9(9)
_computing_cell_refinement 'Nonius MACH3'
_computing_data_collection 'Nonius MACH3'
_computing_data_reduction 'WINGX (Farrugia, 1999)'
_computing_molecular_graphics 'ORTEP-3 (Farruggia, 1997)'
_computing_publication_material 'PARST97 (Nardelli, 1995)'
_computing_structure_refinement 'SHELXL-97 (Sheldrick, 1997)'
_computing_structure_solution 'SIR97 (Altomare, 1999)'
_diffrn_ambient_temperature 200
_diffrn_measured_fraction_theta_full 0.999
_diffrn_measured_fraction_theta_max 0.999
_diffrn_measurement_device_type 'Enraf Nonius CAD4'
_diffrn_measurement_method \q/2\q
_diffrn_radiation_monochromator graphite
_diffrn_radiation_source 'X-ray tube'
_diffrn_radiation_type MoK\a
_diffrn_radiation_wavelength 0.71069
_diffrn_reflns_av_R_equivalents 0.0174
_diffrn_reflns_av_sigmaI/netI 0.0165
_diffrn_reflns_limit_h_max 10
_diffrn_reflns_limit_h_min -10
_diffrn_reflns_limit_k_max 10
_diffrn_reflns_limit_k_min -10
_diffrn_reflns_limit_l_max 14
_diffrn_reflns_limit_l_min 0
_diffrn_reflns_number 3061
_diffrn_reflns_theta_full 24.97
_diffrn_reflns_theta_max 24.97
_diffrn_reflns_theta_min 2.50
_diffrn_standards_number 2
_exptl_absorpt_coefficient_mu 0.174
_exptl_absorpt_correction_T_max 0.94
_exptl_absorpt_correction_T_min 0.92
_exptl_absorpt_correction_type 'REFDELF (WALKER and STUART, 1983)'
_exptl_crystal_density_diffrn 1.486
_exptl_crystal_density_method 'not measured'
_exptl_crystal_F_000 382
_exptl_crystal_size_max 0.50
_exptl_crystal_size_mid 0.45
_exptl_crystal_size_min 0.38
_refine_diff_density_max 1.009
_refine_diff_density_min -0.597
_refine_diff_density_rms 0.083
_refine_ls_extinction_coef 0.030(5)
_refine_ls_extinction_expression Fc^*^=kFc[1+0.001xFc^2^\l^3^/sin(2\q)]^-1/4^
_refine_ls_extinction_method SHELXL
_refine_ls_goodness_of_fit_ref 1.053
_refine_ls_hydrogen_treatment refall
_refine_ls_matrix_type full
_refine_ls_number_parameters 338
_refine_ls_number_reflns 2911
_refine_ls_number_restraints 0
_refine_ls_restrained_S_all 1.053
_refine_ls_R_factor_all 0.080
_refine_ls_R_factor_gt 0.0773
_refine_ls_shift/su_max 0.000
_refine_ls_shift/su_mean 0.000
_refine_ls_structure_factor_coef Fsqd
_refine_ls_weighting_details 'calc w=1/[\s^2^(Fo^2^)+(0.0892P)^2^+0.2203P] where P=(Fo^2^+2Fc^2^)/3'
_refine_ls_weighting_scheme calc
_refine_ls_wR_factor_gt 0.2212
_refine_ls_wR_factor_ref 0.2338
_reflns_number_gt 2454
_reflns_number_total 2911
_reflns_threshold_expression >2sigma(I)
_cod_data_source_file cm802923w_si_001.cif
_cod_data_source_block Mg(hfa)2.2H2O.2diglyme
_cod_original_cell_volume 829.9(8)
_cod_original_sg_symbol_H-M P-1
_cod_original_formula_sum 'C22 H34 F12 Mg1 O12'
_cod_database_code 4000978

loop_
_symmetry_equiv_pos_as_xyz
'x, y, z'
'-x, -y, -z'

loop_
_atom_site_label
_atom_site_type_symbol
_atom_site_fract_x
_atom_site_fract_y
_atom_site_fract_z
_atom_site_U_iso_or_equiv
_atom_site_adp_type
_atom_site_occupancy
_atom_site_symmetry_multiplicity
_atom_site_calc_flag
_atom_site_refinement_flags
Mg1 Mg 0.5000 0.0000 0.5000 0.0295(4) Uani 1 2 d S
F1 F 0.2525(8) -0.1196(4) 0.0006(3) 0.160(3) Uani 1 1 d .
F2 F 0.2041(8) 0.0832(8) 0.1152(6) 0.160(3) Uani 1 1 d .
F3 F 0.4329(6) 0.0900(7) 0.1304(4) 0.136(2) Uani 1 1 d .
F4 F 0.2272(5) -0.5725(3) 0.1347(3) 0.0856(11) Uani 1 1 d .
F5 F 0.0197(4) -0.5039(4) 0.1498(4) 0.0988(13) Uani 1 1 d .
F6 F 0.1861(6) -0.5369(4) 0.3037(3) 0.1165(18) Uani 1 1 d .
O1W O 0.6765(3) -0.0841(4) 0.4411(3) 0.0401(7) Uani 1 1 d .
O1 O 0.4113(3) 0.0406(3) 0.3338(2) 0.0366(6) Uani 1 1 d .
O2 O 0.3434(3) -0.2325(3) 0.3945(2) 0.0331(6) Uani 1 1 d .
O3 O 0.8534(3) 0.0933(3) 0.3563(3) 0.0486(7) Uani 1 1 d .
O4 O 0.8056(3) -0.2482(3) 0.2320(2) 0.0428(7) Uani 1 1 d .
O5 O 0.6139(4) -0.4185(3) 0.3144(3) 0.0468(7) Uani 1 1 d .
C1 C 0.3301(4) -0.0666(4) 0.2226(3) 0.0353(8) Uani 1 1 d .
C2 C 0.2592(5) -0.2310(4) 0.1857(3) 0.0395(9) Uani 1 1 d .
C3 C 0.2690(4) -0.2992(4) 0.2745(3) 0.0324(8) Uani 1 1 d .
C4 C 0.3049(6) -0.0077(5) 0.1142(4) 0.0486(10) Uani 1 1 d .
C5 C 0.1750(5) -0.4795(4) 0.2179(3) 0.0391(8) Uani 1 1 d .
C6 C 0.9485(7) 0.2475(6) 0.4578(5) 0.0617(12) Uani 1 1 d .
C7 C 0.9368(5) 0.0208(6) 0.2775(4) 0.0480(10) Uani 1 1 d .
C8 C 0.8274(6) -0.1387(6) 0.1745(4) 0.0508(10) Uani 1 1 d .
C9 C 0.6812(6) -0.3933(5) 0.1460(4) 0.0490(10) Uani 1 1 d .
C10 C 0.6672(6) -0.4994(5) 0.2149(4) 0.0503(10) Uani 1 1 d .
C11 C 0.6113(8) -0.5001(7) 0.3959(6) 0.0639(13) Uani 1 1 d .
H1W H 0.732(6) -0.036(6) 0.416(4) 0.045(12) Uiso 1 1 d .
H2W H 0.668(6) -0.174(7) 0.404(5) 0.055(15) Uiso 1 1 d .
H2 H 0.206(6) -0.283(6) 0.110(5) 0.059(14) Uiso 1 1 d .
H6A H 0.873(7) 0.287(7) 0.512(6) 0.076(16) Uiso 1 1 d .
H6B H 0.988(7) 0.318(7) 0.421(6) 0.084(18) Uiso 1 1 d .
H6C H 1.041(8) 0.227(8) 0.528(7) 0.10(2) Uiso 1 1 d .
H7A H 0.957(6) 0.095(6) 0.237(4) 0.055(12) Uiso 1 1 d .
H7B H 1.031(5) -0.001(5) 0.325(4) 0.037(10) Uiso 1 1 d .
H8A H 0.889(6) -0.184(6) 0.112(5) 0.069(15) Uiso 1 1 d .
H8B H 0.731(6) -0.121(5) 0.132(4) 0.044(11) Uiso 1 1 d .
H9A H 0.577(6) -0.362(6) 0.120(5) 0.054(12) Uiso 1 1 d .
H9B H 0.711(6) -0.447(6) 0.076(5) 0.061(13) Uiso 1 1 d .
H10A H 0.582(7) -0.607(7) 0.149(5) 0.072(15) Uiso 1 1 d .
H10B H 0.770(7) -0.526(6) 0.250(5) 0.066(15) Uiso 1 1 d .
H11A H 0.581(6) -0.424(6) 0.470(5) 0.056(13) Uiso 1 1 d .
H11B H 0.725(8) -0.507(7) 0.429(6) 0.085(18) Uiso 1 1 d .
H11C H 0.531(7) -0.607(7) 0.348(5) 0.073(16) Uiso 1 1 d .

loop_
_atom_site_aniso_label
_atom_site_aniso_U_11
_atom_site_aniso_U_22
_atom_site_aniso_U_33
_atom_site_aniso_U_23
_atom_site_aniso_U_13
_atom_site_aniso_U_12
Mg1 0.0343(8) 0.0264(8) 0.0201(8) 0.0007(6) 0.0129(6) 0.0030(6)
F1 0.337(8) 0.063(2) 0.0360(17) 0.0214(16) 0.039(3) -0.003(3)
F2 0.237(6) 0.235(6) 0.169(5) 0.172(5) 0.136(5) 0.176(6)
F3 0.132(4) 0.176(5) 0.084(3) 0.086(3) 0.017(2) -0.040(3)
F4 0.126(3) 0.0342(13) 0.097(2) 0.0011(14) 0.075(2) 0.0122(15)
F5 0.0503(17) 0.0548(17) 0.144(3) 0.0238(19) 0.0072(19) -0.0088(13)
F6 0.203(4) 0.0499(17) 0.0419(15) 0.0111(13) 0.020(2) -0.049(2)
O1W 0.0452(15) 0.0360(15) 0.0403(15) 0.0078(12) 0.0275(12) 0.0093(12)
O1 0.0465(14) 0.0301(12) 0.0278(12) 0.0063(10) 0.0151(11) 0.0063(10)
O2 0.0387(13) 0.0305(12) 0.0234(12) 0.0037(9) 0.0141(10) 0.0036(10)
O3 0.0523(16) 0.0454(16) 0.0501(16) 0.0132(13) 0.0307(13) 0.0100(12)
O4 0.0503(15) 0.0431(15) 0.0289(13) 0.0087(11) 0.0174(11) 0.0054(12)
O5 0.0613(17) 0.0398(14) 0.0462(15) 0.0141(12) 0.0333(13) 0.0144(12)
C1 0.0425(18) 0.0345(18) 0.0278(17) 0.0088(14) 0.0167(15) 0.0103(15)
C2 0.052(2) 0.0330(18) 0.0207(17) 0.0023(14) 0.0104(16) 0.0034(16)
C3 0.0346(17) 0.0300(17) 0.0255(16) 0.0026(13) 0.0140(14) 0.0051(13)
C4 0.066(3) 0.041(2) 0.034(2) 0.0155(17) 0.0156(19) 0.0099(19)
C5 0.048(2) 0.0313(18) 0.0253(17) 0.0012(14) 0.0130(15) 0.0011(15)
C6 0.071(3) 0.045(3) 0.064(3) 0.013(2) 0.033(3) 0.009(2)
C7 0.051(2) 0.055(2) 0.046(2) 0.021(2) 0.031(2) 0.0102(19)
C8 0.061(3) 0.060(3) 0.032(2) 0.0169(19) 0.025(2) 0.009(2)
C9 0.059(3) 0.046(2) 0.0314(19) 0.0027(17) 0.0223(19) 0.0054(19)
C10 0.061(3) 0.039(2) 0.050(2) 0.0068(19) 0.032(2) 0.0135(19)
C11 0.075(3) 0.062(3) 0.067(3) 0.033(3) 0.036(3) 0.011(3)

loop_
_atom_type_symbol
_atom_type_description
_atom_type_scat_dispersion_real
_atom_type_scat_dispersion_imag
_atom_type_scat_source
C C 0.0033 0.0016 'International Tables Vol C Tables 4.2.6.8 and 6.1.1.4'
H H 0.0000 0.0000 'International Tables Vol C Tables 4.2.6.8 and 6.1.1.4'
O O 0.0106 0.0060 'International Tables Vol C Tables 4.2.6.8 and 6.1.1.4'
F F 0.0171 0.0103 'International Tables Vol C Tables 4.2.6.8 and 6.1.1.4'
Mg Mg 0.0486 0.0363 'International Tables Vol C Tables 4.2.6.8 and 6.1.1.4'

loop_
_geom_angle_atom_site_label_1
_geom_angle_atom_site_label_2
_geom_angle_atom_site_label_3
_geom_angle
_geom_angle_site_symmetry_1
_geom_angle_site_symmetry_3
O1W Mg1 O1W 180.000(1) . 2_656
O1W Mg1 O2 89.73(12) . .
O1W Mg1 O2 90.27(12) 2_656 .
O1W Mg1 O2 90.27(12) . 2_656
O1W Mg1 O2 89.73(12) 2_656 2_656
O2 Mg1 O2 180.00(14) . 2_656
O1W Mg1 O1 91.54(12) . 2_656
O1W Mg1 O1 88.46(12) 2_656 2_656
O2 Mg1 O1 92.76(11) . 2_656
O2 Mg1 O1 87.24(11) 2_656 2_656
O1W Mg1 O1 88.46(12) . .
O1W Mg1 O1 91.54(12) 2_656 .
O2 Mg1 O1 87.24(11) . .
O2 Mg1 O1 92.76(11) 2_656 .
O1 Mg1 O1 180.0 2_656 .
C1 O1 Mg1 125.8(2) . .
C3 O2 Mg1 125.8(2) . .
C6 O3 C7 112.8(3) . .
C9 O4 C8 113.0(3) . .
C11 O5 C10 113.7(4) . .
O1 C1 C2 128.0(3) . .
O1 C1 C4 115.2(3) . .
C2 C1 C4 116.8(3) . .
C3 C2 C1 122.7(3) . .
O2 C3 C2 128.5(3) . .
O2 C3 C5 115.7(3) . .
C2 C3 C5 115.8(3) . .
F1 C4 F3 107.5(5) . .
F1 C4 F2 107.2(5) . .
F3 C4 F2 101.6(5) . .
F1 C4 C1 115.6(4) . .
F3 C4 C1 113.1(4) . .
F2 C4 C1 110.8(4) . .
F6 C5 F5 108.5(4) . .
F6 C5 F4 107.3(4) . .
F5 C5 F4 104.1(4) . .
F6 C5 C3 113.6(3) . .
F5 C5 C3 111.7(3) . .
F4 C5 C3 111.1(3) . .
O3 C7 C8 108.6(3) . .
O4 C8 C7 108.7(3) . .
O4 C9 C10 109.0(3) . .
O5 C10 C9 108.2(3) . .

loop_
_geom_bond_atom_site_label_1
_geom_bond_atom_site_label_2
_geom_bond_distance
_geom_bond_site_symmetry_2
Mg1 O1W 2.051(3) .
Mg1 O1W 2.051(3) 2_656
Mg1 O2 2.065(3) .
Mg1 O2 2.065(3) 2_656
Mg1 O1 2.073(3) 2_656
Mg1 O1 2.073(3) .
F1 C4 1.268(5) .
F2 C4 1.293(6) .
F3 C4 1.273(6) .
F4 C5 1.314(5) .
F5 C5 1.312(5) .
F6 C5 1.287(5) .
O1 C1 1.244(4) .
O2 C3 1.248(4) .
O3 C6 1.417(6) .
O3 C7 1.420(5) .
O4 C9 1.409(5) .
O4 C8 1.416(5) .
O5 C11 1.419(6) .
O5 C10 1.422(5) .
C1 C2 1.391(5) .
C1 C4 1.531(5) .
C2 C3 1.389(5) .
C3 C5 1.533(5) .
C7 C8 1.482(6) .
C9 C10 1.485(6) .
